data_7043436
loop_
_publ_author_name
'Camp, Cl\'ement'
'Toniolo, Davide'
'Andrez, Julie'
'P\'ecaut, Jacques'
'Mazzanti, Marinella'

_publ_section_title
;
 A versatile route to homo- and hetero-bimetallic 5f--5f and 3d--5f
 complexes supported by a redox active ligand framework
;
_journal_name_full 'Dalton Trans.'
_journal_paper_doi 10.1039/C7DT01993A
_journal_year 2017
_chemical_formula_sum 'C54 H56 N4 Ni O7.5 U'
_chemical_formula_weight 1177.77
_chemical_name_systematic
; 
 ? 
;
_space_group_IT_number 15
_symmetry_cell_setting monoclinic
_symmetry_space_group_name_Hall '-C 2yc'
_symmetry_space_group_name_H-M 'C 1 2/c 1'
_atom_sites_solution_hydrogens geom
_atom_sites_solution_primary direct
_atom_sites_solution_secondary difmap
_audit_creation_method SHELXL-97
_audit_update_record
;
2017-03-20 deposited with the CCDC.
2017-06-08 downloaded from the CCDC.
;
_cell_angle_alpha 90.00
_cell_angle_beta 96.858(3)
_cell_angle_gamma 90.00
_cell_formula_units_Z 8
_cell_length_a 26.2314(8)
_cell_length_b 12.9229(3)
_cell_length_c 27.1920(7)
_cell_measurement_reflns_used 5233
_cell_measurement_temperature 150(2)
_cell_measurement_theta_max 32.4928
_cell_measurement_theta_min 3.3009
_cell_volume 9151.7(4)
_computing_cell_refinement
;
CrysAlisPro, Agilent Technologies,
Version 1.171.35.21 (release 20-01-2012 CrysAlis171 .NET)
(compiled Jan 23 2012,18:06:46)
;
_computing_data_collection
;
CrysAlisPro, Agilent Technologies,
Version 1.171.35.21 (release 20-01-2012 CrysAlis171 .NET)
(compiled Jan 23 2012,18:06:46)
;
_computing_data_reduction
;
CrysAlisPro, Agilent Technologies,
Version 1.171.35.21 (release 20-01-2012 CrysAlis171 .NET)
(compiled Jan 23 2012,18:06:46)
;
_computing_structure_refinement 'SHELXL-97 (Sheldrick, 1997)'
_computing_structure_solution 'SHELXS-97 (Sheldrick, 1990)'
_diffrn_ambient_temperature 150(2)
_diffrn_detector_area_resol_mean 15.9653
_diffrn_measured_fraction_theta_full 0.992
_diffrn_measured_fraction_theta_max 0.992
_diffrn_measurement_details
;
#__ type_ start__ end____ width___ exp.time_
  1 omega   76.00  102.00   1.0000   70.0000
omega____ theta____ kappa____ phi______ frames
    -       25.4051  179.0000 -150.0000 26

#__ type_ start__ end____ width___ exp.time_
  2 omega -103.00  -34.00   1.0000   70.0000
omega____ theta____ kappa____ phi______ frames
    -      -27.1239 -179.0000  150.0000 69

#__ type_ start__ end____ width___ exp.time_
  3 omega  -97.00   14.00   1.0000   70.0000
omega____ theta____ kappa____ phi______ frames
    -      -27.1239  -19.0000   30.0000 111

#__ type_ start__ end____ width___ exp.time_
  4 omega  -97.00  -43.00   1.0000   70.0000
omega____ theta____ kappa____ phi______ frames
    -      -27.1239  -77.0000  -60.0000 54

;
_diffrn_measurement_device_type 'Xcalibur, Sapphire3'
_diffrn_measurement_method '\w scans'
_diffrn_radiation_monochromator graphite
_diffrn_radiation_source 'fine-focus sealed tube'
_diffrn_radiation_type MoK\a
_diffrn_radiation_wavelength 0.71073
_diffrn_reflns_av_R_equivalents 0.0485
_diffrn_reflns_av_sigmaI/netI 0.0835
_diffrn_reflns_limit_h_max 36
_diffrn_reflns_limit_h_min -37
_diffrn_reflns_limit_k_max 18
_diffrn_reflns_limit_k_min -18
_diffrn_reflns_limit_l_max 32
_diffrn_reflns_limit_l_min -38
_diffrn_reflns_number 28607
_diffrn_reflns_theta_full 30.51
_diffrn_reflns_theta_max 30.51
_diffrn_reflns_theta_min 3.31
_exptl_absorpt_coefficient_mu 4.008
_exptl_absorpt_correction_T_max 0.7478
_exptl_absorpt_correction_T_min 0.5439
_exptl_absorpt_correction_type multi-scan
_exptl_absorpt_process_details
;
CrysAlisPro, Agilent Technologies,
Version 1.171.35.21 (release 20-01-2012 CrysAlis171 .NET)
(compiled Jan 23 2012,18:06:46)
Empirical absorption correction using spherical harmonics,
 implemented in SCALE3 ABSPACK scaling algorithm.
;
_exptl_crystal_colour black
_exptl_crystal_density_diffrn 1.710
_exptl_crystal_density_method 'not measured'
_exptl_crystal_description 'long block'
_exptl_crystal_F_000 4704
_exptl_crystal_size_max 0.17
_exptl_crystal_size_mid 0.10
_exptl_crystal_size_min 0.08
_refine_diff_density_max 1.114
_refine_diff_density_min -1.166
_refine_diff_density_rms 0.152
_refine_ls_extinction_method none
_refine_ls_goodness_of_fit_ref 1.027
_refine_ls_hydrogen_treatment constr
_refine_ls_matrix_type full
_refine_ls_number_parameters 618
_refine_ls_number_reflns 13862
_refine_ls_number_restraints 30
_refine_ls_restrained_S_all 1.032
_refine_ls_R_factor_all 0.0855
_refine_ls_R_factor_gt 0.0467
_refine_ls_shift/su_max 0.003
_refine_ls_shift/su_mean 0.000
_refine_ls_structure_factor_coef Fsqd
_refine_ls_weighting_details 'calc w=1/[\s^2^(Fo^2^)+(0.0247P)^2^+0.0000P] where P=(Fo^2^+2Fc^2^)/3'
_refine_ls_weighting_scheme calc
_refine_ls_wR_factor_gt 0.0741
_refine_ls_wR_factor_ref 0.0846
_reflns_number_gt 9591
_reflns_number_total 13862
_reflns_threshold_expression >2sigma(I)
_cod_data_source_file c7dt01993a2.cif
_cod_data_source_block ja065
_cod_original_cell_volume 9151.8(4)
_cod_original_sg_symbol_H-M 'C 2/c'
_cod_original_formula_sum 'C54 H56 N4 Ni O7.50 U'
_cod_database_code 7043436

loop_
_symmetry_equiv_pos_as_xyz
'x, y, z'
'-x, y, -z+1/2'
'x+1/2, y+1/2, z'
'-x+1/2, y+1/2, -z+1/2'
'-x, -y, -z'
'x, -y, z-1/2'
'-x+1/2, -y+1/2, -z'
'x+1/2, -y+1/2, z-1/2'

loop_
_atom_site_label
_atom_site_type_symbol
_atom_site_fract_x
_atom_site_fract_y
_atom_site_fract_z
_atom_site_U_iso_or_equiv
_atom_site_adp_type
_atom_site_occupancy
_atom_site_symmetry_multiplicity
_atom_site_calc_flag
_atom_site_refinement_flags
_atom_site_disorder_assembly
_atom_site_disorder_group
U1 U 0.753207(6) 0.432237(12) 0.620144(6) 0.01798(4) Uani 1 1 d . . .
Ni1 Ni 0.65212(2) 0.55902(4) 0.591766(19) 0.02030(12) Uani 1 1 d . . .
O1 O 0.83059(11) 0.4204(3) 0.59698(10) 0.0266(7) Uani 1 1 d . . .
O2 O 0.73595(11) 0.2684(2) 0.62425(11) 0.0238(7) Uani 1 1 d . . .
N1 N 0.74625(14) 0.3907(3) 0.52552(13) 0.0189(7) Uani 1 1 d . . .
N2 N 0.66301(13) 0.4131(2) 0.58268(12) 0.0184(7) Uani 1 1 d . . .
C1 C 0.85921(16) 0.4243(3) 0.56031(15) 0.0213(9) Uani 1 1 d . . .
C2 C 0.91243(17) 0.4404(4) 0.56981(18) 0.0301(10) Uani 1 1 d . . .
H2 H 0.9280 0.4483 0.6030 0.036 Uiso 1 1 calc R . .
C3 C 0.94237(19) 0.4449(4) 0.53150(19) 0.0353(12) Uani 1 1 d . . .
H3 H 0.9784 0.4548 0.5386 0.042 Uiso 1 1 calc R . .
C4 C 0.92042(19) 0.4351(4) 0.48266(18) 0.0356(11) Uani 1 1 d . . .
H4 H 0.9410 0.4389 0.4562 0.043 Uiso 1 1 calc R . .
C5 C 0.86801(19) 0.4195(4) 0.47330(18) 0.0313(11) Uani 1 1 d . . .
H5 H 0.8530 0.4121 0.4399 0.038 Uiso 1 1 calc R . .
C6 C 0.83642(17) 0.4143(3) 0.51096(16) 0.0219(9) Uani 1 1 d . . .
C7 C 0.78235(18) 0.3975(3) 0.49723(16) 0.0227(9) Uani 1 1 d . . .
H7 H 0.7718 0.3905 0.4627 0.027 Uiso 1 1 calc R . .
C8 C 0.69426(17) 0.3746(3) 0.50189(16) 0.0200(9) Uani 1 1 d . . .
C9 C 0.68393(18) 0.3433(3) 0.45220(16) 0.0236(10) Uani 1 1 d . . .
H9 H 0.7115 0.3267 0.4339 0.028 Uiso 1 1 calc R . .
C10 C 0.63404(19) 0.3366(3) 0.42975(17) 0.0287(11) Uani 1 1 d . . .
H10 H 0.6274 0.3144 0.3963 0.034 Uiso 1 1 calc R . .
C11 C 0.59409(19) 0.3619(4) 0.45569(17) 0.0300(11) Uani 1 1 d . . .
H11 H 0.5599 0.3602 0.4397 0.036 Uiso 1 1 calc R . .
C12 C 0.60347(18) 0.3899(3) 0.50505(17) 0.0256(10) Uani 1 1 d . . .
H12 H 0.5755 0.4077 0.5226 0.031 Uiso 1 1 calc R . .
C13 C 0.65378(17) 0.3926(3) 0.52979(15) 0.0205(9) Uani 1 1 d . . .
C14 C 0.62604(17) 0.3530(3) 0.60988(16) 0.0217(9) Uani 1 1 d . . .
H14 H 0.5980 0.3334 0.5833 0.026 Uiso 1 1 calc R . .
C15 C 0.64523(17) 0.2494(3) 0.63173(15) 0.0215(9) Uani 1 1 d . . .
C16 C 0.6076(2) 0.1818(4) 0.64475(17) 0.0304(11) Uani 1 1 d . . .
H16 H 0.5731 0.2056 0.6418 0.036 Uiso 1 1 calc R . .
C17 C 0.6178(2) 0.0809(4) 0.66199(18) 0.0355(12) Uani 1 1 d . . .
H17 H 0.5911 0.0376 0.6710 0.043 Uiso 1 1 calc R . .
C18 C 0.6682(2) 0.0465(4) 0.66549(19) 0.0389(13) Uani 1 1 d . . .
H18 H 0.6763 -0.0217 0.6769 0.047 Uiso 1 1 calc R . .
C19 C 0.7063(2) 0.1098(3) 0.65261(17) 0.0284(11) Uani 1 1 d . . .
H19 H 0.7404 0.0842 0.6548 0.034 Uiso 1 1 calc R . .
C20 C 0.69614(18) 0.2123(3) 0.63608(15) 0.0219(9) Uani 1 1 d . . .
O21 O 0.71736(12) 0.5863(2) 0.57313(11) 0.0225(7) Uani 1 1 d . . .
O22 O 0.70789(11) 0.4608(2) 0.67996(10) 0.0230(7) Uani 1 1 d . . .
N21 N 0.63312(16) 0.6956(3) 0.60073(13) 0.0274(9) Uani 1 1 d . . .
N22 N 0.59412(14) 0.5226(3) 0.61760(13) 0.0247(8) Uani 1 1 d . . .
C21 C 0.73767(19) 0.6801(3) 0.56788(15) 0.0244(10) Uani 1 1 d . . .
C22 C 0.78619(19) 0.6873(4) 0.55191(17) 0.0293(11) Uani 1 1 d . . .
H22 H 0.8034 0.6259 0.5441 0.035 Uiso 1 1 calc R . .
C23 C 0.8096(2) 0.7816(4) 0.54726(18) 0.0356(12) Uani 1 1 d . . .
H23 H 0.8422 0.7846 0.5355 0.043 Uiso 1 1 calc R . .
C24 C 0.7858(2) 0.8723(4) 0.55969(19) 0.0394(14) Uani 1 1 d . . .
H24 H 0.8028 0.9369 0.5581 0.047 Uiso 1 1 calc R . .
C25 C 0.7378(2) 0.8679(3) 0.57419(18) 0.0367(13) Uani 1 1 d . . .
H25 H 0.7211 0.9303 0.5815 0.044 Uiso 1 1 calc R . .
C26 C 0.7124(2) 0.7726(3) 0.57865(16) 0.0290(11) Uani 1 1 d . . .
C27 C 0.6619(2) 0.7760(3) 0.59393(16) 0.0307(11) Uani 1 1 d . . .
H27 H 0.6481 0.8424 0.5996 0.037 Uiso 1 1 calc R . .
C28 C 0.58420(19) 0.7030(4) 0.61892(16) 0.0276(11) Uani 1 1 d . . .
C29 C 0.5575(2) 0.7933(4) 0.62610(18) 0.0375(13) Uani 1 1 d . . .
H29 H 0.5697 0.8581 0.6158 0.045 Uiso 1 1 calc R . .
C30 C 0.5132(2) 0.7879(5) 0.6483(2) 0.0463(16) Uani 1 1 d . . .
H30 H 0.4946 0.8493 0.6534 0.056 Uiso 1 1 calc R . .
C31 C 0.4955(2) 0.6923(5) 0.6634(2) 0.0452(15) Uani 1 1 d . . .
H31 H 0.4653 0.6897 0.6795 0.054 Uiso 1 1 calc R . .
C32 C 0.52108(19) 0.6021(4) 0.65531(18) 0.0340(12) Uani 1 1 d . . .
H32 H 0.5083 0.5379 0.6656 0.041 Uiso 1 1 calc R . .
C33 C 0.56641(18) 0.6046(4) 0.63159(16) 0.0278(10) Uani 1 1 d . . .
C34 C 0.59886(17) 0.4235(3) 0.64483(16) 0.0239(9) Uani 1 1 d . . .
H34 H 0.5633 0.3958 0.6452 0.029 Uiso 1 1 calc R . .
C35 C 0.62133(16) 0.4391(3) 0.69868(15) 0.0209(8) Uani 1 1 d . . .
C36 C 0.58849(18) 0.4373(4) 0.73501(17) 0.0314(10) Uani 1 1 d . . .
H36 H 0.5537 0.4182 0.7260 0.038 Uiso 1 1 calc R . .
C37 C 0.6047(2) 0.4625(4) 0.78417(18) 0.0340(12) Uani 1 1 d . . .
H37 H 0.5812 0.4618 0.8082 0.041 Uiso 1 1 calc R . .
C38 C 0.6552(2) 0.4885(4) 0.79739(18) 0.0358(12) Uani 1 1 d . . .
H38 H 0.6668 0.5066 0.8307 0.043 Uiso 1 1 calc R . .
C39 C 0.68933(18) 0.4884(3) 0.76223(16) 0.0266(10) Uani 1 1 d . . .
H39 H 0.7242 0.5061 0.7719 0.032 Uiso 1 1 calc R . .
C40 C 0.67331(18) 0.4626(3) 0.71267(16) 0.0225(9) Uani 1 1 d . . .
O41 O 0.80173(13) 0.5855(2) 0.66056(12) 0.0342(8) Uani 1 1 d . . .
C41 C 0.7817(2) 0.6552(4) 0.6949(2) 0.0464(15) Uani 1 1 d . . .
H41A H 0.7660 0.6164 0.7206 0.056 Uiso 1 1 calc R . .
H41B H 0.7556 0.7018 0.6775 0.056 Uiso 1 1 calc R . .
C42 C 0.8275(3) 0.7154(6) 0.7175(3) 0.094(3) Uani 1 1 d . . .
H42A H 0.8175 0.7865 0.7259 0.112 Uiso 1 1 calc R . .
H42B H 0.8438 0.6811 0.7480 0.112 Uiso 1 1 calc R . .
C43 C 0.8627(3) 0.7174(6) 0.6794(3) 0.075(2) Uani 1 1 d . . .
H43A H 0.8986 0.7288 0.6941 0.090 Uiso 1 1 calc R . .
H43B H 0.8529 0.7714 0.6543 0.090 Uiso 1 1 calc R . .
C44 C 0.8554(2) 0.6118(4) 0.6581(3) 0.0527(17) Uani 1 1 d . . .
H44A H 0.8632 0.6110 0.6233 0.063 Uiso 1 1 calc R . .
H44B H 0.8783 0.5617 0.6774 0.063 Uiso 1 1 calc R . .
O42 O 0.81428(13) 0.3605(3) 0.69717(12) 0.0324(8) Uani 1 1 d U . .
C45 C 0.8676(2) 0.3438(6) 0.7027(3) 0.079(2) Uani 1 1 d U . .
H45A H 0.8856 0.4097 0.7118 0.094 Uiso 1 1 calc R . .
H45B H 0.8781 0.3203 0.6707 0.094 Uiso 1 1 calc R . .
C46 C 0.8826(2) 0.2672(5) 0.7404(2) 0.0557(16) Uani 1 1 d U . .
H46A H 0.9144 0.2882 0.7612 0.067 Uiso 1 1 calc R . .
H46B H 0.8881 0.1989 0.7253 0.067 Uiso 1 1 calc R . .
C47 C 0.8386(2) 0.2638(4) 0.76980(19) 0.0417(13) Uani 1 1 d U . .
H47A H 0.8439 0.3117 0.7983 0.050 Uiso 1 1 calc R . .
H47B H 0.8334 0.1929 0.7822 0.050 Uiso 1 1 calc R . .
C48 C 0.7934(2) 0.2973(5) 0.7335(2) 0.0483(14) Uani 1 1 d U . .
H48A H 0.7755 0.2363 0.7176 0.058 Uiso 1 1 calc R . .
H48B H 0.7687 0.3375 0.7507 0.058 Uiso 1 1 calc R . .
O43 O 0.98606(17) 0.8057(3) 0.59681(15) 0.0577(12) Uani 1 1 d . . .
C49 C 0.9645(3) 0.8915(4) 0.5689(2) 0.0520(17) Uani 1 1 d . . .
H49A H 0.9890 0.9500 0.5713 0.062 Uiso 1 1 calc R . .
H49B H 0.9326 0.9145 0.5818 0.062 Uiso 1 1 calc R . .
C50 C 0.9529(2) 0.8563(4) 0.5157(2) 0.0452(15) Uani 1 1 d . . .
H50A H 0.9773 0.8870 0.4948 0.054 Uiso 1 1 calc R . .
H50B H 0.9175 0.8750 0.5019 0.054 Uiso 1 1 calc R . .
C51 C 0.9594(3) 0.7401(5) 0.5194(2) 0.0602(19) Uani 1 1 d . . .
H51A H 0.9293 0.7043 0.5016 0.072 Uiso 1 1 calc R . .
H51B H 0.9907 0.7179 0.5052 0.072 Uiso 1 1 calc R . .
C52 C 0.9639(3) 0.7173(4) 0.5732(2) 0.0537(17) Uani 1 1 d . . .
H52A H 0.9297 0.7037 0.5837 0.064 Uiso 1 1 calc R . .
H52B H 0.9860 0.6560 0.5812 0.064 Uiso 1 1 calc R . .
O44 O 0.4952(7) 0.081(2) 0.7028(6) 0.068(5) Uani 0.50 1 d P A 1
C53 C 0.5000 0.0099(12) 0.7500 0.119(5) Uani 1 2 d S . .
H53A H 0.5307 -0.0349 0.7506 0.143 Uiso 0.50 1 calc PR A 1
H53B H 0.4693 -0.0349 0.7494 0.143 Uiso 0.50 1 calc PR A 1
C54 C 0.4852(15) 0.062(4) 0.7115(13) 0.104(13) Uani 0.50 1 d P A 2
H54A H 0.4473 0.0620 0.7046 0.125 Uiso 0.50 1 calc PR A 2
H54B H 0.5000 0.0345 0.6824 0.125 Uiso 0.50 1 calc PR A 2
C55 C 0.5067(3) 0.1797(7) 0.7250(3) 0.084(2) Uani 1 1 d . . .
H55A H 0.4871 0.2342 0.7054 0.100 Uiso 1 1 calc R A 1
H55B H 0.5437 0.1947 0.7254 0.100 Uiso 1 1 calc R A 1

loop_
_atom_site_aniso_label
_atom_site_aniso_U_11
_atom_site_aniso_U_22
_atom_site_aniso_U_33
_atom_site_aniso_U_23
_atom_site_aniso_U_13
_atom_site_aniso_U_12
U1 0.01788(7) 0.01887(6) 0.01689(7) -0.00100(7) 0.00084(5) 0.00037(8)
Ni1 0.0219(3) 0.0185(2) 0.0201(3) -0.0015(2) 0.0007(2) 0.0038(3)
O1 0.0175(15) 0.0429(19) 0.0189(15) -0.0023(14) 0.0000(12) -0.0011(16)
O2 0.0215(15) 0.0255(15) 0.0247(16) 0.0035(13) 0.0035(14) 0.0016(14)
N1 0.0192(18) 0.0170(15) 0.0207(18) -0.0011(14) 0.0026(15) -0.0010(16)
N2 0.0198(18) 0.0186(17) 0.0176(17) -0.0005(13) 0.0051(15) 0.0012(15)
C1 0.022(2) 0.0172(18) 0.025(2) 0.0015(18) 0.0043(18) 0.001(2)
C2 0.021(2) 0.037(3) 0.032(2) -0.001(2) -0.002(2) 0.004(2)
C3 0.023(2) 0.039(3) 0.046(3) -0.005(2) 0.009(2) -0.009(2)
C4 0.031(3) 0.045(3) 0.033(3) -0.006(3) 0.014(2) -0.007(3)
C5 0.033(3) 0.033(3) 0.029(2) -0.009(2) 0.006(2) -0.003(2)
C6 0.023(2) 0.020(2) 0.024(2) -0.0036(16) 0.0053(19) -0.0011(19)
C7 0.027(2) 0.0226(19) 0.018(2) -0.0029(17) 0.0020(19) 0.000(2)
C8 0.023(2) 0.0166(18) 0.019(2) -0.0015(16) -0.0016(18) 0.0004(18)
C9 0.030(3) 0.023(2) 0.019(2) -0.0035(17) 0.006(2) -0.003(2)
C10 0.036(3) 0.027(2) 0.021(2) -0.0018(19) -0.003(2) -0.004(2)
C11 0.027(3) 0.036(3) 0.024(2) 0.002(2) -0.009(2) -0.005(2)
C12 0.021(2) 0.028(2) 0.027(2) 0.0003(19) -0.001(2) 0.001(2)
C13 0.024(2) 0.0181(18) 0.019(2) -0.0013(16) 0.0016(19) -0.0004(19)
C14 0.017(2) 0.028(2) 0.019(2) -0.0027(18) -0.0007(18) -0.002(2)
C15 0.026(2) 0.0204(19) 0.019(2) -0.0016(16) 0.0044(19) -0.002(2)
C16 0.033(3) 0.031(2) 0.028(3) -0.001(2) 0.007(2) -0.006(2)
C17 0.047(3) 0.027(2) 0.036(3) 0.003(2) 0.016(2) -0.013(3)
C18 0.053(4) 0.024(2) 0.040(3) 0.005(2) 0.007(3) -0.001(3)
C19 0.035(3) 0.020(2) 0.028(2) 0.0022(18) -0.002(2) 0.002(2)
C20 0.030(2) 0.0195(19) 0.017(2) -0.0016(16) 0.0024(19) -0.002(2)
O21 0.0263(16) 0.0158(14) 0.0246(15) 0.0019(11) -0.0007(13) 0.0009(13)
O22 0.0225(16) 0.0284(16) 0.0184(15) -0.0029(12) 0.0033(13) 0.0006(14)
N21 0.037(2) 0.0239(18) 0.0201(19) -0.0026(15) -0.0022(18) 0.0115(19)
N22 0.021(2) 0.0276(18) 0.025(2) -0.0011(16) -0.0001(17) 0.0072(18)
C21 0.037(3) 0.0190(19) 0.017(2) 0.0012(16) -0.001(2) -0.001(2)
C22 0.032(3) 0.025(2) 0.030(3) 0.0072(19) -0.001(2) -0.001(2)
C23 0.034(3) 0.037(3) 0.034(3) 0.012(2) -0.002(2) -0.010(3)
C24 0.057(4) 0.022(2) 0.038(3) 0.003(2) -0.002(3) -0.013(3)
C25 0.063(4) 0.016(2) 0.032(3) -0.0004(19) 0.009(3) -0.005(2)
C26 0.045(3) 0.019(2) 0.023(2) 0.0031(17) 0.006(2) 0.003(2)
C27 0.049(3) 0.021(2) 0.022(2) -0.0007(18) 0.003(2) 0.008(2)
C28 0.031(3) 0.033(2) 0.017(2) -0.0056(19) -0.003(2) 0.014(2)
C29 0.044(3) 0.036(3) 0.031(3) -0.003(2) -0.004(2) 0.021(3)
C30 0.045(3) 0.053(3) 0.038(3) -0.013(3) -0.008(3) 0.031(3)
C31 0.029(3) 0.068(4) 0.037(3) -0.015(3) -0.002(2) 0.020(3)
C32 0.028(3) 0.045(3) 0.028(3) -0.003(2) 0.001(2) 0.009(3)
C33 0.025(2) 0.037(2) 0.020(2) -0.0036(19) -0.003(2) 0.009(2)
C34 0.020(2) 0.025(2) 0.028(2) -0.0005(19) 0.0062(18) 0.003(2)
C35 0.022(2) 0.0200(19) 0.021(2) 0.0005(18) 0.0020(17) 0.003(2)
C36 0.023(2) 0.040(3) 0.032(3) -0.001(2) 0.006(2) 0.006(3)
C37 0.037(3) 0.040(3) 0.028(3) 0.000(2) 0.018(2) 0.009(2)
C38 0.042(3) 0.044(3) 0.021(2) -0.006(2) 0.005(2) 0.001(3)
C39 0.027(2) 0.029(2) 0.023(2) -0.0071(19) 0.004(2) 0.000(2)
C40 0.027(2) 0.0199(19) 0.021(2) -0.0034(16) 0.0011(19) 0.0027(19)
O41 0.0333(19) 0.0340(18) 0.0339(18) -0.0084(15) -0.0019(16) -0.0095(17)
C41 0.062(4) 0.042(3) 0.036(3) -0.014(3) 0.012(3) -0.010(3)
C42 0.139(8) 0.082(5) 0.067(5) -0.037(4) 0.040(5) -0.070(6)
C43 0.059(5) 0.068(5) 0.092(6) -0.028(4) -0.009(4) -0.015(4)
C44 0.033(3) 0.040(3) 0.083(5) -0.016(3) 0.000(3) -0.008(3)
O42 0.0276(18) 0.0403(18) 0.0283(18) 0.0093(15) -0.0004(15) 0.0066(17)
C45 0.043(3) 0.120(5) 0.071(4) 0.052(4) 0.001(3) 0.018(4)
C46 0.034(3) 0.084(4) 0.049(3) 0.026(3) 0.003(3) 0.012(3)
C47 0.047(3) 0.046(3) 0.031(3) 0.005(2) 0.000(2) 0.010(3)
C48 0.042(3) 0.064(3) 0.038(3) 0.018(3) 0.002(3) 0.004(3)
O43 0.065(3) 0.046(2) 0.054(3) 0.004(2) -0.023(2) -0.001(2)
C49 0.054(4) 0.043(3) 0.054(4) -0.001(3) -0.015(3) 0.004(3)
C50 0.045(4) 0.046(3) 0.043(3) 0.011(3) 0.000(3) -0.004(3)
C51 0.074(5) 0.051(4) 0.054(4) -0.003(3) 0.000(4) 0.017(4)
C52 0.055(4) 0.042(3) 0.061(4) 0.001(3) -0.006(3) -0.008(3)
O44 0.041(6) 0.119(15) 0.049(8) -0.025(9) 0.020(7) -0.022(8)
C53 0.141(15) 0.099(12) 0.127(14) 0.000 0.056(13) 0.000
C54 0.10(3) 0.13(3) 0.09(2) 0.012(16) 0.069(17) 0.00(2)
C55 0.068(5) 0.102(6) 0.087(6) -0.004(5) 0.036(5) 0.005(6)

loop_
_atom_type_symbol
_atom_type_description
_atom_type_scat_dispersion_real
_atom_type_scat_dispersion_imag
_atom_type_scat_source
C C 0.0033 0.0016 'International Tables Vol C Tables 4.2.6.8 and 6.1.1.4'
H H 0.0000 0.0000 'International Tables Vol C Tables 4.2.6.8 and 6.1.1.4'
N N 0.0061 0.0033 'International Tables Vol C Tables 4.2.6.8 and 6.1.1.4'
O O 0.0106 0.0060 'International Tables Vol C Tables 4.2.6.8 and 6.1.1.4'
Ni Ni 0.3393 1.1124 'International Tables Vol C Tables 4.2.6.8 and 6.1.1.4'
U U -9.6767 9.6646 'International Tables Vol C Tables 4.2.6.8 and 6.1.1.4'

loop_
_geom_angle_atom_site_label_1
_geom_angle_atom_site_label_2
_geom_angle_atom_site_label_3
_geom_angle
_geom_angle_site_symmetry_1
_geom_angle_site_symmetry_3
O22 U1 O2 89.49(11) . .
O22 U1 O1 146.85(11) . .
O2 U1 O1 98.76(12) . .
O22 U1 N2 75.03(11) . .
O2 U1 N2 74.26(11) . .
O1 U1 N2 138.11(11) . .
O22 U1 O21 92.40(10) . .
O2 U1 O21 137.60(10) . .
O1 U1 O21 102.31(11) . .
N2 U1 O21 65.45(10) . .
O22 U1 O41 80.36(11) . .
O2 U1 O41 146.85(11) . .
O1 U1 O41 75.25(11) . .
N2 U1 O41 131.54(11) . .
O21 U1 O41 74.74(10) . .
O22 U1 N1 142.87(11) . .
O2 U1 N1 81.95(11) . .
O1 U1 N1 70.27(11) . .
N2 U1 N1 67.87(11) . .
O21 U1 N1 71.40(10) . .
O41 U1 N1 124.06(11) . .
O22 U1 O42 78.43(11) . .
O2 U1 O42 74.21(10) . .
O1 U1 O42 73.18(11) . .
N2 U1 O42 138.52(11) . .
O21 U1 O42 147.35(10) . .
O41 U1 O42 72.86(10) . .
N1 U1 O42 132.18(11) . .
O22 U1 Ni1 64.54(8) . .
O2 U1 Ni1 110.31(8) . .
O1 U1 Ni1 138.39(8) . .
N2 U1 Ni1 37.95(7) . .
O21 U1 Ni1 36.75(7) . .
O41 U1 Ni1 93.71(8) . .
N1 U1 Ni1 84.69(8) . .
O42 U1 Ni1 142.37(8) . .
N22 Ni1 N21 86.86(18) . .
N22 Ni1 O21 171.46(14) . .
N21 Ni1 O21 97.14(16) . .
N22 Ni1 N2 86.54(16) . .
N21 Ni1 N2 172.90(17) . .
O21 Ni1 N2 89.75(14) . .
N22 Ni1 U1 119.57(12) . .
N21 Ni1 U1 134.16(12) . .
O21 Ni1 U1 52.59(8) . .
N2 Ni1 U1 52.13(10) . .
C1 O1 U1 147.3(3) . .
C20 O2 U1 135.4(3) . .
C7 N1 C8 117.6(3) . .
C7 N1 U1 127.0(3) . .
C8 N1 U1 114.6(3) . .
C13 N2 C14 110.6(3) . .
C13 N2 Ni1 107.2(2) . .
C14 N2 Ni1 109.2(3) . .
C13 N2 U1 117.6(3) . .
C14 N2 U1 119.4(2) . .
Ni1 N2 U1 89.91(13) . .
O1 C1 C2 120.6(4) . .
O1 C1 C6 120.1(4) . .
C2 C1 C6 119.2(4) . .
C3 C2 C1 120.7(4) . .
C2 C3 C4 120.7(4) . .
C5 C4 C3 118.6(5) . .
C4 C5 C6 122.5(4) . .
C5 C6 C1 118.3(4) . .
C5 C6 C7 118.1(4) . .
C1 C6 C7 123.7(4) . .
N1 C7 C6 128.7(4) . .
C13 C8 C9 119.9(4) . .
C13 C8 N1 118.1(4) . .
C9 C8 N1 122.0(4) . .
C10 C9 C8 120.5(4) . .
C11 C10 C9 120.0(4) . .
C10 C11 C12 120.2(4) . .
C11 C12 C13 121.2(4) . .
C8 C13 C12 117.8(4) . .
C8 C13 N2 121.3(4) . .
C12 C13 N2 120.8(4) . .
N2 C14 C15 116.3(4) . .
N2 C14 C34 111.6(3) . .
C15 C14 C34 115.6(4) . .
C16 C15 C20 117.3(4) . .
C16 C15 C14 115.9(4) . .
C20 C15 C14 126.6(4) . .
C15 C16 C17 123.7(5) . .
C18 C17 C16 117.6(5) . .
C19 C18 C17 120.7(4) . .
C18 C19 C20 121.7(5) . .
O2 C20 C15 123.5(4) . .
O2 C20 C19 117.4(4) . .
C15 C20 C19 119.1(4) . .
C21 O21 Ni1 125.9(3) . .
C21 O21 U1 130.4(3) . .
Ni1 O21 U1 90.66(11) . .
C40 O22 U1 167.8(3) . .
C27 N21 C28 123.4(4) . .
C27 N21 Ni1 124.5(3) . .
C28 N21 Ni1 112.0(3) . .
C33 N22 C34 123.3(4) . .
C33 N22 Ni1 114.0(3) . .
C34 N22 Ni1 113.3(3) . .
O21 C21 C22 118.9(4) . .
O21 C21 C26 122.7(4) . .
C22 C21 C26 118.4(4) . .
C23 C22 C21 121.3(5) . .
C22 C23 C24 120.5(5) . .
C25 C24 C23 119.4(5) . .
C24 C25 C26 121.5(5) . .
C25 C26 C21 118.7(5) . .
C25 C26 C27 117.3(4) . .
C21 C26 C27 123.9(4) . .
N21 C27 C26 125.7(4) . .
C29 C28 C33 122.4(5) . .
C29 C28 N21 126.4(5) . .
C33 C28 N21 111.1(4) . .
C30 C29 C28 119.2(5) . .
C29 C30 C31 120.2(5) . .
C32 C31 C30 120.9(5) . .
C31 C32 C33 120.4(5) . .
N22 C33 C28 115.4(4) . .
N22 C33 C32 127.8(5) . .
C28 C33 C32 116.8(5) . .
N22 C34 C35 111.5(4) . .
N22 C34 C14 102.7(3) . .
C35 C34 C14 120.9(4) . .
C36 C35 C40 118.4(4) . .
C36 C35 C34 118.7(4) . .
C40 C35 C34 122.7(4) . .
C35 C36 C37 122.4(4) . .
C38 C37 C36 118.9(5) . .
C37 C38 C39 120.1(4) . .
C38 C39 C40 121.3(5) . .
O22 C40 C39 119.4(4) . .
O22 C40 C35 121.8(4) . .
C39 C40 C35 118.8(4) . .
C41 O41 C44 108.2(4) . .
C41 O41 U1 124.6(3) . .
C44 O41 U1 126.9(3) . .
O41 C41 C42 104.7(5) . .
C43 C42 C41 105.1(5) . .
C42 C43 C44 101.4(6) . .
O41 C44 C43 106.0(5) . .
C45 O42 C48 107.1(4) . .
C45 O42 U1 129.7(3) . .
C48 O42 U1 119.9(3) . .
O42 C45 C46 111.3(6) . .
C45 C46 C47 103.9(5) . .
C46 C47 C48 103.9(4) . .
O42 C48 C47 106.1(4) . .
C52 O43 C49 105.9(4) . .
O43 C49 C50 107.3(5) . .
C49 C50 C51 103.1(5) . .
C52 C51 C50 104.9(5) . .
O43 C52 C51 105.6(5) . .
C55 O44 C53 100.7(11) . .
C54 C53 C54 115(5) 2_656 .
C54 C53 O44 110.3(19) 2_656 .
C54 C53 O44 13(2) . .
C54 C53 O44 13(2) 2_656 2_656
C54 C53 O44 110.3(19) . 2_656
O44 C53 O44 108(2) . 2_656
C53 C54 C55 104(3) . .
O44 C55 C55 109.6(9) . 2_656
O44 C55 C54 14.6(16) . .
C55 C55 C54 95.4(12) 2_656 .

loop_
_geom_bond_atom_site_label_1
_geom_bond_atom_site_label_2
_geom_bond_distance
_geom_bond_site_symmetry_2
U1 O22 2.158(3) .
U1 O2 2.171(3) .
U1 O1 2.201(3) .
U1 N2 2.474(3) .
U1 O21 2.489(3) .
U1 O41 2.533(3) .
U1 N1 2.613(3) .
U1 O42 2.648(3) .
U1 Ni1 3.1340(6) .
Ni1 N22 1.813(4) .
Ni1 N21 1.858(4) .
Ni1 O21 1.875(3) .
Ni1 N2 1.928(3) .
O1 C1 1.319(5) .
O2 C20 1.342(5) .
N1 C7 1.292(6) .
N1 C8 1.452(5) .
N2 C13 1.454(5) .
N2 C14 1.504(5) .
C1 C2 1.405(6) .
C1 C6 1.408(6) .
C2 C3 1.378(7) .
C3 C4 1.389(7) .
C4 C5 1.383(6) .
C5 C6 1.394(6) .
C6 C7 1.439(6) .
C8 C13 1.396(6) .
C8 C9 1.405(6) .
C9 C10 1.379(6) .
C10 C11 1.371(7) .
C11 C12 1.384(6) .
C12 C13 1.408(6) .
C14 C15 1.526(6) .
C14 C34 1.550(6) .
C15 C16 1.395(6) .
C15 C20 1.410(6) .
C16 C17 1.401(6) .
C17 C18 1.387(7) .
C18 C19 1.370(7) .
C19 C20 1.413(6) .
O21 C21 1.339(5) .
O22 C40 1.345(5) .
N21 C27 1.310(6) .
N21 C28 1.432(6) .
N22 C33 1.364(6) .
N22 C34 1.477(5) .
C21 C22 1.396(7) .
C21 C26 1.413(6) .
C22 C23 1.377(6) .
C23 C24 1.388(7) .
C24 C25 1.364(8) .
C25 C26 1.412(6) .
C26 C27 1.436(7) .
C28 C29 1.387(6) .
C28 C33 1.412(7) .
C29 C30 1.372(8) .
C30 C31 1.400(8) .
C31 C32 1.377(7) .
C32 C33 1.419(7) .
C34 C35 1.525(6) .
C35 C36 1.386(6) .
C35 C40 1.404(6) .
C36 C37 1.392(6) .
C37 C38 1.373(7) .
C38 C39 1.385(7) .
C39 C40 1.403(6) .
O41 C41 1.441(6) .
O41 C44 1.458(6) .
C41 C42 1.500(8) .
C42 C43 1.466(10) .
C43 C44 1.486(8) .
O42 C45 1.406(7) .
O42 C48 1.440(6) .
C45 C46 1.445(8) .
C46 C47 1.482(8) .
C47 C48 1.511(7) .
O43 C52 1.401(6) .
O43 C49 1.421(6) .
C49 C50 1.512(8) .
C50 C51 1.513(7) .
C51 C52 1.482(8) .
O44 C55 1.42(3) .
O44 C53 1.57(3) .
C53 C54 1.27(4) 2_656
C53 C54 1.27(4) .
C53 O44 1.57(3) 2_656
C54 C55 1.64(4) .
C55 C55 1.446(14) 2_656
